data_4300111
loop_
_publ_author_name
'Xiaobing Xie'
'Timothy Hughbanks'

_publ_section_title
;
Reduced Zirconium Halide Clusters in Aqueous Solution
;
_journal_name_full 'Inorganic Chemistry'
_journal_page_first 555
_journal_page_last 561
_journal_paper_doi 10.1021/ic9908423
_journal_volume 39
_journal_year 2000
_chemical_formula_sum 'Be Cl18 H53 O24 Zr6'
_chemical_formula_weight 1631.85
_space_group_IT_number 229
_symmetry_cell_setting cubic
_symmetry_space_group_name_Hall '-I 4 2 3'
_symmetry_space_group_name_H-M 'I m -3 m'
_atom_sites_solution_hydrogens geom
_atom_sites_solution_primary direct
_atom_sites_solution_secondary difmap
_audit_creation_method SHELXL
_cell_angle_alpha 90.00
_cell_angle_beta 90.00
_cell_angle_gamma 90.00
_cell_formula_units_Z 2
_cell_length_a 13.8956(4)
_cell_length_b 13.8956(4)
_cell_length_c 13.8956(4)
_cell_measurement_temperature 213(2)
_cell_volume 2683.07(13)
_computing_structure_refinement 'SHELXL-93 (Sheldrick, 1993)'
_computing_structure_solution 'SHELXS-86 (Sheldrick, 1990)'
_diffrn_ambient_temperature 213(2)
_diffrn_radiation_monochromator graphite
_diffrn_radiation_source 'fine-focus sealed tube'
_diffrn_radiation_type MoK\a
_diffrn_radiation_wavelength 0.71073
_diffrn_reflns_av_R_equivalents 0.0647
_diffrn_reflns_av_sigmaI/netI 0.0266
_diffrn_reflns_limit_h_max 7
_diffrn_reflns_limit_h_min -18
_diffrn_reflns_limit_k_max 16
_diffrn_reflns_limit_k_min -17
_diffrn_reflns_limit_l_max 17
_diffrn_reflns_limit_l_min -17
_diffrn_reflns_number 8464
_diffrn_reflns_theta_max 27.68
_diffrn_reflns_theta_min 2.07
_exptl_absorpt_coefficient_mu 2.075
_exptl_absorpt_correction_T_max 0.98504
_exptl_absorpt_correction_T_min 0.90489
_exptl_absorpt_correction_type multiscan
_exptl_crystal_colour dark_red
_exptl_crystal_density_diffrn 2.020
_exptl_crystal_description plate
_exptl_crystal_F_000 1590
_exptl_crystal_size_max 0.10
_exptl_crystal_size_mid 0.10
_exptl_crystal_size_min 0.05
_refine_diff_density_max 0.412
_refine_diff_density_min -0.272
_refine_diff_density_rms 0.088
_refine_ls_extinction_coef 0.00049(14)
_refine_ls_extinction_expression Fc^*^=kFc[1+0.001xFc^2^\l^3^/sin(2\q)]^-1/4^
_refine_ls_extinction_method SHELXL
_refine_ls_goodness_of_fit_all 1.078
_refine_ls_goodness_of_fit_obs 1.185
_refine_ls_matrix_type full
_refine_ls_number_parameters 19
_refine_ls_number_reflns 342
_refine_ls_number_restraints 0
_refine_ls_restrained_S_all 1.078
_refine_ls_restrained_S_obs 1.185
_refine_ls_R_factor_all 0.0451
_refine_ls_R_factor_obs 0.0245
_refine_ls_shift/esd_max 0.000
_refine_ls_shift/esd_mean 0.000
_refine_ls_structure_factor_coef Fsqd
_refine_ls_weighting_details 'w=1/[\s^2^(Fo^2^)+(0.0388P)^2^+2.7732P] where P=(Fo^2^+2Fc^2^)/3'
_refine_ls_weighting_scheme calc
_refine_ls_wR_factor_all 0.0734
_refine_ls_wR_factor_obs 0.0687
_reflns_number_observed 253
_reflns_number_total 342
_reflns_observed_criterion >2sigma(I)
_cod_depositor_comments
;
The following automatic conversions were performed:

'_refine_ls_weighting_scheme' value 'calc
w=1/[\s^2^(Fo^2^)+(0.0388P)^2^+2.7732P] where P=(Fo^2^+2Fc^2^)/3' was
changed to 'calc'. New tag '_refine_ls_weighting_details' was
created. The value of the new tag was set to
'w=1/[\s^2^(Fo^2^)+(0.0388P)^2^+2.7732P] where P=(Fo^2^+2Fc^2^)/3'.

Automatic conversion script
Id: cif_fix_values 3143 2015-03-26 13:38:13Z robertas 
;
_cod_original_formula_sum 'H53 Be Cl18 O24 Zr6'
_cod_database_code 4300111

loop_
_symmetry_equiv_pos_as_xyz
'x, y, z'
'-x, -y, z'
'-x, y, -z'
'x, -y, -z'
'z, x, y'
'z, -x, -y'
'-z, -x, y'
'-z, x, -y'
'y, z, x'
'-y, z, -x'
'y, -z, -x'
'-y, -z, x'
'y, x, -z'
'-y, -x, -z'
'y, -x, z'
'-y, x, z'
'x, z, -y'
'-x, z, y'
'-x, -z, -y'
'x, -z, y'
'z, y, -x'
'z, -y, x'
'-z, y, x'
'-z, -y, -x'
'x+1/2, y+1/2, z+1/2'
'-x+1/2, -y+1/2, z+1/2'
'-x+1/2, y+1/2, -z+1/2'
'x+1/2, -y+1/2, -z+1/2'
'z+1/2, x+1/2, y+1/2'
'z+1/2, -x+1/2, -y+1/2'
'-z+1/2, -x+1/2, y+1/2'
'-z+1/2, x+1/2, -y+1/2'
'y+1/2, z+1/2, x+1/2'
'-y+1/2, z+1/2, -x+1/2'
'y+1/2, -z+1/2, -x+1/2'
'-y+1/2, -z+1/2, x+1/2'
'y+1/2, x+1/2, -z+1/2'
'-y+1/2, -x+1/2, -z+1/2'
'y+1/2, -x+1/2, z+1/2'
'-y+1/2, x+1/2, z+1/2'
'x+1/2, z+1/2, -y+1/2'
'-x+1/2, z+1/2, y+1/2'
'-x+1/2, -z+1/2, -y+1/2'
'x+1/2, -z+1/2, y+1/2'
'z+1/2, y+1/2, -x+1/2'
'z+1/2, -y+1/2, x+1/2'
'-z+1/2, y+1/2, x+1/2'
'-z+1/2, -y+1/2, -x+1/2'
'-x, -y, -z'
'x, y, -z'
'x, -y, z'
'-x, y, z'
'-z, -x, -y'
'-z, x, y'
'z, x, -y'
'z, -x, y'
'-y, -z, -x'
'y, -z, x'
'-y, z, x'
'y, z, -x'
'-y, -x, z'
'y, x, z'
'-y, x, -z'
'y, -x, -z'
'-x, -z, y'
'x, -z, -y'
'x, z, y'
'-x, z, -y'
'-z, -y, x'
'-z, y, -x'
'z, -y, -x'
'z, y, x'
'-x+1/2, -y+1/2, -z+1/2'
'x+1/2, y+1/2, -z+1/2'
'x+1/2, -y+1/2, z+1/2'
'-x+1/2, y+1/2, z+1/2'
'-z+1/2, -x+1/2, -y+1/2'
'-z+1/2, x+1/2, y+1/2'
'z+1/2, x+1/2, -y+1/2'
'z+1/2, -x+1/2, y+1/2'
'-y+1/2, -z+1/2, -x+1/2'
'y+1/2, -z+1/2, x+1/2'
'-y+1/2, z+1/2, x+1/2'
'y+1/2, z+1/2, -x+1/2'
'-y+1/2, -x+1/2, z+1/2'
'y+1/2, x+1/2, z+1/2'
'-y+1/2, x+1/2, -z+1/2'
'y+1/2, -x+1/2, -z+1/2'
'-x+1/2, -z+1/2, y+1/2'
'x+1/2, -z+1/2, -y+1/2'
'x+1/2, z+1/2, y+1/2'
'-x+1/2, z+1/2, -y+1/2'
'-z+1/2, -y+1/2, x+1/2'
'-z+1/2, y+1/2, -x+1/2'
'z+1/2, -y+1/2, -x+1/2'
'z+1/2, y+1/2, x+1/2'

loop_
_atom_site_aniso_label
_atom_site_aniso_U_11
_atom_site_aniso_U_22
_atom_site_aniso_U_33
_atom_site_aniso_U_23
_atom_site_aniso_U_13
_atom_site_aniso_U_12
Zr1 0.0204(3) 0.0156(4) 0.0204(3) 0.000 0.000 0.000
Cl1 0.0223(5) 0.0223(5) 0.0366(8) 0.000 0.000 -0.0044(6)
Cl2 0.0416(8) 0.0203(11) 0.0416(8) 0.000 0.000 0.000
Be 0.016(5) 0.016(5) 0.016(5) 0.000 0.000 0.000
O 0.068(2) 0.089(4) 0.068(2) -0.020(2) -0.016(2) -0.020(2)

loop_
_atom_site_label
_atom_site_type_symbol
_atom_site_fract_x
_atom_site_fract_y
_atom_site_fract_z
_atom_site_U_iso_or_equiv
_atom_site_thermal_displace_type
_atom_site_occupancy
_atom_site_calc_flag
_atom_site_refinement_flags
_atom_site_disorder_group
Zr1 Zr 0.0000 0.16973(5) 0.0000 0.0188(3) Uani 1 d S .
Cl1 Cl 0.18380(7) 0.18380(7) 0.0000 0.0271(4) Uani 1 d S .
Cl2 Cl 0.0000 0.3602(2) 0.0000 0.0345(5) Uani 1 d S .
Be Be 0.0000 0.0000 0.0000 0.016(5) Uani 1 d S .
O O 0.1606(2) 0.3990(3) 0.1606(2) 0.0749(14) Uani 1 d S .

loop_
_atom_type_symbol
_atom_type_description
_atom_type_scat_dispersion_real
_atom_type_scat_dispersion_imag
_atom_type_scat_source
Be Be 0.0005 0.0002 'International Tables Vol C Tables 4.2.6.8 and 6.1.1.4'
H H 0.0000 0.0000 'International Tables Vol C Tables 4.2.6.8 and 6.1.1.4'
O O 0.0106 0.0060 'International Tables Vol C Tables 4.2.6.8 and 6.1.1.4'
Cl Cl 0.1484 0.1585 'International Tables Vol C Tables 4.2.6.8 and 6.1.1.4'
Zr Zr -2.9673 0.5597 'International Tables Vol C Tables 4.2.6.8 and 6.1.1.4'

loop_
_geom_angle_atom_site_label_1
_geom_angle_atom_site_label_2
_geom_angle_atom_site_label_3
_geom_angle
_geom_angle_site_symmetry_1
_geom_angle_site_symmetry_3
_geom_angle_publ_flag
Be Zr1 Cl1 94.38(3) . 5 ?
Be Zr1 Cl1 94.38(3) . 55 ?
Cl1 Zr1 Cl1 171.25(6) 5 55 ?
Be Zr1 Cl1 94.38(3) . 3 ?
Cl1 Zr1 Cl1 89.666(4) 5 3 ?
Cl1 Zr1 Cl1 89.666(4) 55 3 ?
Be Zr1 Cl1 94.38(3) . . ?
Cl1 Zr1 Cl1 89.666(4) 5 . ?
Cl1 Zr1 Cl1 89.666(4) 55 . ?
Cl1 Zr1 Cl1 171.25(6) 3 . ?
Be Zr1 Cl2 180.0 . . ?
Cl1 Zr1 Cl2 85.62(3) 5 . ?
Cl1 Zr1 Cl2 85.62(3) 55 . ?
Cl1 Zr1 Cl2 85.62(3) 3 . ?
Cl1 Zr1 Cl2 85.62(3) . . ?
Be Zr1 Zr1 45.0 . 53 ?
Cl1 Zr1 Zr1 139.38(3) 5 53 ?
Cl1 Zr1 Zr1 49.38(3) 55 53 ?
Cl1 Zr1 Zr1 93.09(2) 3 53 ?
Cl1 Zr1 Zr1 93.09(2) . 53 ?
Cl2 Zr1 Zr1 135.0 . 53 ?
Be Zr1 Zr1 45.0 . 57 ?
Cl1 Zr1 Zr1 93.09(2) 5 57 ?
Cl1 Zr1 Zr1 93.09(2) 55 57 ?
Cl1 Zr1 Zr1 49.38(3) 3 57 ?
Cl1 Zr1 Zr1 139.38(3) . 57 ?
Cl2 Zr1 Zr1 135.0 . 57 ?
Zr1 Zr1 Zr1 60.0 53 57 ?
Be Zr1 Zr1 45.0 . 5 ?
Cl1 Zr1 Zr1 49.38(3) 5 5 ?
Cl1 Zr1 Zr1 139.38(3) 55 5 ?
Cl1 Zr1 Zr1 93.09(2) 3 5 ?
Cl1 Zr1 Zr1 93.09(2) . 5 ?
Cl2 Zr1 Zr1 135.0 . 5 ?
Zr1 Zr1 Zr1 90.0 53 5 ?
Zr1 Zr1 Zr1 60.0 57 5 ?
Be Zr1 Zr1 45.0 . 9 ?
Cl1 Zr1 Zr1 93.09(2) 5 9 ?
Cl1 Zr1 Zr1 93.09(2) 55 9 ?
Cl1 Zr1 Zr1 139.38(3) 3 9 ?
Cl1 Zr1 Zr1 49.38(3) . 9 ?
Cl2 Zr1 Zr1 135.0 . 9 ?
Zr1 Zr1 Zr1 60.0 53 9 ?
Zr1 Zr1 Zr1 90.0 57 9 ?
Zr1 Zr1 Zr1 60.0 5 9 ?
Zr1 Cl1 Zr1 81.25(6) . 9 ?
Zr1 Cl2 O 99.71(8) . . ?
Zr1 Be Zr1 180.0 57 9 ?
Zr1 Be Zr1 90.0 57 49 ?
Zr1 Be Zr1 90.0 9 49 ?
Zr1 Be Zr1 90.0 57 5 ?
Zr1 Be Zr1 90.0 9 5 ?
Zr1 Be Zr1 90.0 49 5 ?
Zr1 Be Zr1 90.0 57 53 ?
Zr1 Be Zr1 90.0 9 53 ?
Zr1 Be Zr1 90.0 49 53 ?
Zr1 Be Zr1 180.0 5 53 ?
Zr1 Be Zr1 90.0 57 . ?
Zr1 Be Zr1 90.0 9 . ?
Zr1 Be Zr1 180.0 49 . ?
Zr1 Be Zr1 90.0 5 . ?
Zr1 Be Zr1 90.0 53 . ?
O O O 117.04(8) 81 77 ?
O O O 107.55(10) 81 51_565 ?
O O O 107.55(10) 77 51_565 ?
O O Cl2 111.68(14) 81 . ?
O O Cl2 111.68(14) 77 . ?
O O Cl2 99.71(8) 51_565 . ?

loop_
_geom_bond_atom_site_label_1
_geom_bond_atom_site_label_2
_geom_bond_distance
_geom_bond_site_symmetry_2
_geom_bond_publ_flag
Zr1 Be 2.3585(8) . ?
Zr1 Cl1 2.5614(11) 5 ?
Zr1 Cl1 2.5614(11) 55 ?
Zr1 Cl1 2.5614(11) 3 ?
Zr1 Cl1 2.5614(11) . ?
Zr1 Cl2 2.646(2) . ?
Zr1 Zr1 3.3354(11) 53 ?
Zr1 Zr1 3.3354(11) 57 ?
Zr1 Zr1 3.3354(11) 5 ?
Zr1 Zr1 3.3354(11) 9 ?
Cl1 Zr1 2.5614(11) 9 ?
Cl2 O 3.202(4) . ?
Be Zr1 2.3585(8) 57 ?
Be Zr1 2.3585(8) 9 ?
Be Zr1 2.3585(8) 49 ?
Be Zr1 2.3585(8) 5 ?
Be Zr1 2.3585(8) 53 ?
O O 2.747(4) 81 ?
O O 2.747(4) 77 ?
O O 2.806(8) 51_565 ?
